data_4070532
loop_
_publ_author_name
'Partyka, David V.'
'Robilotto, Thomas J.'
'Zeller, Matthias'
'Hunter, Allen D.'
'Gray, Thomas G.'

_publ_section_title
;
 Dialkylbiarylphosphine Complexes of Gold(I) Halides. Gold&#x2212;Aryl
 \p-Interactions in the Solid State
;
_journal_issue 1
_journal_name_full Organometallics
_journal_page_first 28
_journal_paper_doi 10.1021/om700517q
_journal_volume 27
_journal_year 2008
_chemical_formula_sum 'C24 H31 Au Br P'
_chemical_formula_weight 627.33
_chemical_name_systematic
;

 ?

;
_space_group_IT_number 2
_symmetry_cell_setting triclinic
_symmetry_space_group_name_Hall '-P 1'
_symmetry_space_group_name_H-M 'P -1'
_atom_sites_solution_hydrogens geom
_atom_sites_solution_primary direct
_atom_sites_solution_secondary difmap
_audit_creation_method SHELXL-97
_cell_angle_alpha 110.5630(10)
_cell_angle_beta 96.0510(10)
_cell_angle_gamma 93.4790(10)
_cell_formula_units_Z 2
_cell_length_a 9.7079(6)
_cell_length_b 10.1259(6)
_cell_length_c 12.1991(7)
_cell_measurement_reflns_used 5643
_cell_measurement_temperature 100(2)
_cell_measurement_theta_max 30.46
_cell_measurement_theta_min 2.26
_cell_volume 1110.36(11)
_computing_cell_refinement 'SAINT+ 6.45 (Bruker, 2003)'
_computing_data_collection 'SMART 5.630 (Bruker, 1997-2002)'
_computing_data_reduction 'SAINT+ 6.45'
_computing_molecular_graphics 'SHELXTL 6.14'
_computing_publication_material 'SHELXTL 6.14'
_computing_structure_refinement 'SHELXTL 6.14'
_computing_structure_solution 'SHELXTL 6.14 (Bruker, 2000-2003)'
_diffrn_ambient_temperature 100(2)
_diffrn_measured_fraction_theta_full 0.996
_diffrn_measured_fraction_theta_max 0.996
_diffrn_measurement_device_type 'Bruker AXS SMART APEX CCD diffractometer'
_diffrn_measurement_method '\w scans'
_diffrn_radiation_monochromator graphite
_diffrn_radiation_source 'fine-focus sealed tube'
_diffrn_radiation_type MoK\a
_diffrn_radiation_wavelength 0.71073
_diffrn_reflns_av_R_equivalents 0.0241
_diffrn_reflns_av_sigmaI/netI 0.0328
_diffrn_reflns_limit_h_max 12
_diffrn_reflns_limit_h_min -12
_diffrn_reflns_limit_k_max 13
_diffrn_reflns_limit_k_min -13
_diffrn_reflns_limit_l_max 16
_diffrn_reflns_limit_l_min -16
_diffrn_reflns_number 11509
_diffrn_reflns_theta_full 28.28
_diffrn_reflns_theta_max 28.28
_diffrn_reflns_theta_min 1.80
_diffrn_standards_decay_% none
_diffrn_standards_number 0
_exptl_absorpt_coefficient_mu 8.503
_exptl_absorpt_correction_T_max 0.236
_exptl_absorpt_correction_T_min 0.134
_exptl_absorpt_correction_type multi-scan
_exptl_absorpt_process_details 'SADABS in SAINT+ (Bruker, 2003)'
_exptl_crystal_colour colourless
_exptl_crystal_density_diffrn 1.876
_exptl_crystal_density_method 'not measured'
_exptl_crystal_description plate
_exptl_crystal_F_000 608
_exptl_crystal_size_max 0.36
_exptl_crystal_size_mid 0.26
_exptl_crystal_size_min 0.17
_refine_diff_density_max 1.262
_refine_diff_density_min -1.011
_refine_diff_density_rms 0.117
_refine_ls_extinction_method none
_refine_ls_goodness_of_fit_ref 1.011
_refine_ls_hydrogen_treatment constr
_refine_ls_matrix_type full
_refine_ls_number_parameters 244
_refine_ls_number_reflns 5489
_refine_ls_number_restraints 0
_refine_ls_restrained_S_all 1.011
_refine_ls_R_factor_all 0.0206
_refine_ls_R_factor_gt 0.0196
_refine_ls_shift/su_max 0.003
_refine_ls_shift/su_mean 0.000
_refine_ls_structure_factor_coef Fsqd
_refine_ls_weighting_details 'calc w=1/[\s^2^(Fo^2^)+(0.0191P)^2^+0.6682P] where P=(Fo^2^+2Fc^2^)/3'
_refine_ls_weighting_scheme calc
_refine_ls_wR_factor_gt 0.0493
_refine_ls_wR_factor_ref 0.0497
_reflns_number_gt 5302
_reflns_number_total 5489
_reflns_threshold_expression >I>2\s(I)
_cod_data_source_file om700517q-file001.cif
_cod_data_source_block 06mz141m
_cod_depositor_comments
;
The following automatic conversions were performed:

'_symmetry_cell_setting' value 'Triclinic' changed to 'triclinic'
according to /home/saulius/struct/CIF-dictionaries/cif_core.dic
dictionary named 'cif_core.dic' version 2.4.1 from 2010-06-29.

Automatic conversion script
Id: cif_fix_values 1715 2011-07-08 13:25:40Z adriana 
;
_cod_original_sg_symbol_H-M P-1
_cod_database_code 4070532

loop_
_symmetry_equiv_pos_as_xyz
'x, y, z'
'-x, -y, -z'

loop_
_atom_site_label
_atom_site_type_symbol
_atom_site_fract_x
_atom_site_fract_y
_atom_site_fract_z
_atom_site_U_iso_or_equiv
_atom_site_adp_type
_atom_site_occupancy
_atom_site_symmetry_multiplicity
_atom_site_calc_flag
_atom_site_refinement_flags
Au1 Au 0.632987(9) 0.374987(9) 0.311654(7) 0.01153(4) Uani 1 1 d .
Br1 Br 0.60534(3) 0.12975(3) 0.29253(2) 0.01665(6) Uani 1 1 d .
C1 C 0.7189(2) 0.6556(3) 0.2247(2) 0.0130(4) Uani 1 1 d .
C2 C 0.7569(3) 0.8010(3) 0.2494(2) 0.0149(5) Uani 1 1 d .
H2 H 0.7351 0.8689 0.3201 0.018 Uiso 1 1 calc R
C3 C 0.8249(3) 0.8472(3) 0.1735(2) 0.0169(5) Uani 1 1 d .
H3 H 0.8481 0.9457 0.1913 0.020 Uiso 1 1 calc R
C4 C 0.8589(3) 0.7486(3) 0.0713(2) 0.0204(5) Uani 1 1 d .
H4 H 0.9062 0.7792 0.0187 0.024 Uiso 1 1 calc R
C5 C 0.8240(3) 0.6055(3) 0.0457(2) 0.0191(5) Uani 1 1 d .
H5 H 0.8498 0.5389 -0.0240 0.023 Uiso 1 1 calc R
C6 C 0.7518(2) 0.5560(3) 0.1194(2) 0.0133(4) Uani 1 1 d .
C7 C 0.7147(3) 0.3995(3) 0.0771(2) 0.0142(5) Uani 1 1 d .
C8 C 0.5779(3) 0.3388(3) 0.0325(2) 0.0163(5) Uani 1 1 d .
H8 H 0.5047 0.3982 0.0389 0.020 Uiso 1 1 calc R
C9 C 0.5477(3) 0.1930(3) -0.0209(2) 0.0194(5) Uani 1 1 d .
H9 H 0.4544 0.1535 -0.0523 0.023 Uiso 1 1 calc R
C10 C 0.6520(3) 0.1046(3) -0.0288(2) 0.0194(5) Uani 1 1 d .
H10 H 0.6308 0.0048 -0.0654 0.023 Uiso 1 1 calc R
C11 C 0.7894(3) 0.1632(3) 0.0176(2) 0.0197(5) Uani 1 1 d .
H11 H 0.8615 0.1031 0.0141 0.024 Uiso 1 1 calc R
C12 C 0.8200(3) 0.3095(3) 0.0687(2) 0.0177(5) Uani 1 1 d .
H12 H 0.9137 0.3490 0.0984 0.021 Uiso 1 1 calc R
C13 C 0.4719(2) 0.6705(3) 0.3544(2) 0.0128(4) Uani 1 1 d .
H13 H 0.4481 0.6690 0.4318 0.015 Uiso 1 1 calc R
C14 C 0.3600(3) 0.5693(3) 0.2587(2) 0.0165(5) Uani 1 1 d .
H14A H 0.3642 0.4716 0.2580 0.020 Uiso 1 1 calc R
H14B H 0.3770 0.5697 0.1802 0.020 Uiso 1 1 calc R
C15 C 0.2152(3) 0.6165(3) 0.2837(2) 0.0172(5) Uani 1 1 d .
H15A H 0.1431 0.5509 0.2219 0.021 Uiso 1 1 calc R
H15B H 0.1970 0.6125 0.3609 0.021 Uiso 1 1 calc R
C16 C 0.2063(3) 0.7665(3) 0.2856(2) 0.0200(5) Uani 1 1 d .
H16A H 0.1133 0.7958 0.3035 0.024 Uiso 1 1 calc R
H16B H 0.2182 0.7692 0.2067 0.024 Uiso 1 1 calc R
C17 C 0.3184(3) 0.8693(3) 0.3783(2) 0.0191(5) Uani 1 1 d .
H17A H 0.3000 0.8745 0.4579 0.023 Uiso 1 1 calc R
H17B H 0.3147 0.9652 0.3747 0.023 Uiso 1 1 calc R
C18 C 0.4639(3) 0.8229(3) 0.3588(2) 0.0158(5) Uani 1 1 d .
H18A H 0.5333 0.8877 0.4238 0.019 Uiso 1 1 calc R
H18B H 0.4872 0.8296 0.2837 0.019 Uiso 1 1 calc R
C19 C 0.7618(2) 0.7133(3) 0.4742(2) 0.0134(4) Uani 1 1 d .
H19 H 0.7587 0.8157 0.4854 0.016 Uiso 1 1 calc R
C20 C 0.7171(3) 0.6902(3) 0.5828(2) 0.0199(5) Uani 1 1 d .
H20A H 0.7150 0.5883 0.5712 0.024 Uiso 1 1 calc R
H20B H 0.6217 0.7179 0.5924 0.024 Uiso 1 1 calc R
C21 C 0.8161(3) 0.7768(3) 0.6947(2) 0.0226(6) Uani 1 1 d .
H21A H 0.8094 0.8791 0.7118 0.027 Uiso 1 1 calc R
H21B H 0.7877 0.7542 0.7623 0.027 Uiso 1 1 calc R
C22 C 0.9662(3) 0.7459(3) 0.6820(2) 0.0235(6) Uani 1 1 d .
H22A H 1.0281 0.8100 0.7530 0.028 Uiso 1 1 calc R
H22B H 0.9759 0.6471 0.6764 0.028 Uiso 1 1 calc R
C23 C 1.0109(3) 0.7664(4) 0.5727(3) 0.0300(7) Uani 1 1 d .
H23A H 1.1065 0.7391 0.5637 0.036 Uiso 1 1 calc R
H23B H 1.0123 0.8678 0.5825 0.036 Uiso 1 1 calc R
C24 C 0.9121(3) 0.6773(3) 0.4618(2) 0.0224(6) Uani 1 1 d .
H24A H 0.9165 0.5754 0.4482 0.027 Uiso 1 1 calc R
H24B H 0.9416 0.6952 0.3926 0.027 Uiso 1 1 calc R
P1 P 0.64560(6) 0.60631(6) 0.33857(5) 0.01047(11) Uani 1 1 d .

loop_
_atom_site_aniso_label
_atom_site_aniso_U_11
_atom_site_aniso_U_22
_atom_site_aniso_U_33
_atom_site_aniso_U_23
_atom_site_aniso_U_13
_atom_site_aniso_U_12
Au1 0.01282(5) 0.00926(5) 0.01287(5) 0.00409(4) 0.00281(3) 0.00144(3)
Br1 0.02042(12) 0.00973(11) 0.01987(12) 0.00575(9) 0.00177(10) 0.00123(9)
C1 0.0111(11) 0.0132(11) 0.0141(11) 0.0045(9) 0.0018(9) 0.0004(8)
C2 0.0148(11) 0.0123(11) 0.0169(11) 0.0037(9) 0.0038(9) 0.0032(9)
C3 0.0153(12) 0.0135(11) 0.0230(13) 0.0075(10) 0.0044(10) 0.0003(9)
C4 0.0193(13) 0.0224(13) 0.0227(13) 0.0111(11) 0.0081(10) -0.0005(10)
C5 0.0190(12) 0.0209(13) 0.0174(12) 0.0059(10) 0.0069(10) 0.0004(10)
C6 0.0120(11) 0.0147(11) 0.0129(11) 0.0045(9) 0.0021(9) 0.0018(9)
C7 0.0174(12) 0.0141(11) 0.0106(10) 0.0036(9) 0.0032(9) -0.0002(9)
C8 0.0144(12) 0.0200(12) 0.0153(11) 0.0078(10) 0.0015(9) 0.0006(9)
C9 0.0192(12) 0.0203(13) 0.0167(12) 0.0066(10) -0.0025(10) -0.0060(10)
C10 0.0265(14) 0.0140(12) 0.0144(12) 0.0018(9) 0.0025(10) -0.0025(10)
C11 0.0205(13) 0.0169(12) 0.0224(13) 0.0062(10) 0.0073(10) 0.0047(10)
C12 0.0144(12) 0.0177(12) 0.0184(12) 0.0036(10) 0.0013(9) 0.0004(9)
C13 0.0114(11) 0.0132(11) 0.0137(11) 0.0042(9) 0.0023(9) 0.0036(8)
C14 0.0126(11) 0.0176(12) 0.0168(12) 0.0033(10) 0.0029(9) 0.0006(9)
C15 0.0126(11) 0.0216(13) 0.0164(12) 0.0055(10) 0.0028(9) 0.0007(9)
C16 0.0135(12) 0.0294(14) 0.0215(13) 0.0137(11) 0.0037(10) 0.0054(10)
C17 0.0156(12) 0.0187(12) 0.0246(13) 0.0086(10) 0.0045(10) 0.0067(10)
C18 0.0146(11) 0.0132(11) 0.0200(12) 0.0065(10) 0.0021(9) 0.0026(9)
C19 0.0134(11) 0.0116(11) 0.0148(11) 0.0046(9) 0.0007(9) 0.0000(8)
C20 0.0154(12) 0.0291(14) 0.0139(12) 0.0064(10) 0.0031(9) -0.0009(10)
C21 0.0275(15) 0.0221(13) 0.0151(12) 0.0039(10) -0.0011(10) 0.0042(11)
C22 0.0209(13) 0.0242(14) 0.0217(13) 0.0071(11) -0.0074(11) -0.0014(11)
C23 0.0157(13) 0.0452(19) 0.0274(15) 0.0148(14) -0.0058(11) -0.0070(12)
C24 0.0114(12) 0.0363(16) 0.0192(13) 0.0100(11) 0.0008(10) 0.0018(11)
P1 0.0105(3) 0.0095(3) 0.0115(3) 0.0036(2) 0.0026(2) 0.0014(2)

loop_
_atom_type_symbol
_atom_type_description
_atom_type_scat_dispersion_real
_atom_type_scat_dispersion_imag
_atom_type_scat_source
C C 0.0033 0.0016 'International Tables Vol C Tables 4.2.6.8 and 6.1.1.4'
H H 0.0000 0.0000 'International Tables Vol C Tables 4.2.6.8 and 6.1.1.4'
P P 0.1023 0.0942 'International Tables Vol C Tables 4.2.6.8 and 6.1.1.4'
Br Br -0.2901 2.4595 'International Tables Vol C Tables 4.2.6.8 and 6.1.1.4'
Au Au -2.0133 8.8022 'International Tables Vol C Tables 4.2.6.8 and 6.1.1.4'

loop_
_geom_angle_atom_site_label_1
_geom_angle_atom_site_label_2
_geom_angle_atom_site_label_3
_geom_angle
P1 Au1 Br1 175.527(16)
C6 C1 C2 118.5(2)
C6 C1 P1 123.45(18)
C2 C1 P1 117.75(18)
C3 C2 C1 121.8(2)
C3 C2 H2 119.1
C1 C2 H2 119.1
C2 C3 C4 119.3(2)
C2 C3 H3 120.4
C4 C3 H3 120.4
C3 C4 C5 120.0(2)
C3 C4 H4 120.0
C5 C4 H4 120.0
C4 C5 C6 121.9(2)
C4 C5 H5 119.0
C6 C5 H5 119.0
C5 C6 C1 118.4(2)
C5 C6 C7 115.9(2)
C1 C6 C7 125.7(2)
C8 C7 C12 118.4(2)
C8 C7 C6 121.4(2)
C12 C7 C6 119.8(2)
C9 C8 C7 120.7(2)
C9 C8 H8 119.6
C7 C8 H8 119.6
C10 C9 C8 120.6(2)
C10 C9 H9 119.7
C8 C9 H9 119.7
C9 C10 C11 119.5(2)
C9 C10 H10 120.2
C11 C10 H10 120.2
C12 C11 C10 119.9(2)
C12 C11 H11 120.1
C10 C11 H11 120.1
C11 C12 C7 120.8(2)
C11 C12 H12 119.6
C7 C12 H12 119.6
C18 C13 C14 110.3(2)
C18 C13 P1 115.06(17)
C14 C13 P1 111.29(16)
C18 C13 H13 106.6
C14 C13 H13 106.6
P1 C13 H13 106.6
C13 C14 C15 109.6(2)
C13 C14 H14A 109.7
C15 C14 H14A 109.7
C13 C14 H14B 109.7
C15 C14 H14B 109.7
H14A C14 H14B 108.2
C16 C15 C14 110.7(2)
C16 C15 H15A 109.5
C14 C15 H15A 109.5
C16 C15 H15B 109.5
C14 C15 H15B 109.5
H15A C15 H15B 108.1
C15 C16 C17 110.6(2)
C15 C16 H16A 109.5
C17 C16 H16A 109.5
C15 C16 H16B 109.5
C17 C16 H16B 109.5
H16A C16 H16B 108.1
C16 C17 C18 111.5(2)
C16 C17 H17A 109.3
C18 C17 H17A 109.3
C16 C17 H17B 109.3
C18 C17 H17B 109.3
H17A C17 H17B 108.0
C17 C18 C13 111.3(2)
C17 C18 H18A 109.4
C13 C18 H18A 109.4
C17 C18 H18B 109.4
C13 C18 H18B 109.4
H18A C18 H18B 108.0
C20 C19 C24 109.7(2)
C20 C19 P1 111.81(17)
C24 C19 P1 109.94(17)
C20 C19 H19 108.4
C24 C19 H19 108.4
P1 C19 H19 108.4
C19 C20 C21 111.5(2)
C19 C20 H20A 109.3
C21 C20 H20A 109.3
C19 C20 H20B 109.3
C21 C20 H20B 109.3
H20A C20 H20B 108.0
C22 C21 C20 111.7(2)
C22 C21 H21A 109.3
C20 C21 H21A 109.3
C22 C21 H21B 109.3
C20 C21 H21B 109.3
H21A C21 H21B 107.9
C23 C22 C21 111.3(2)
C23 C22 H22A 109.4
C21 C22 H22A 109.4
C23 C22 H22B 109.4
C21 C22 H22B 109.4
H22A C22 H22B 108.0
C22 C23 C24 111.2(2)
C22 C23 H23A 109.4
C24 C23 H23A 109.4
C22 C23 H23B 109.4
C24 C23 H23B 109.4
H23A C23 H23B 108.0
C23 C24 C19 110.9(2)
C23 C24 H24A 109.5
C19 C24 H24A 109.5
C23 C24 H24B 109.5
C19 C24 H24B 109.5
H24A C24 H24B 108.0
C1 P1 C19 102.98(11)
C1 P1 C13 109.00(11)
C19 P1 C13 106.97(11)
C1 P1 Au1 115.66(8)
C19 P1 Au1 111.41(8)
C13 P1 Au1 110.29(8)

loop_
_geom_bond_atom_site_label_1
_geom_bond_atom_site_label_2
_geom_bond_distance
Au1 P1 2.2419(6)
Au1 Br1 2.4066(3)
C1 C6 1.409(3)
C1 C2 1.412(3)
C1 P1 1.827(2)
C2 C3 1.381(3)
C2 H2 0.9500
C3 C4 1.383(4)
C3 H3 0.9500
C4 C5 1.383(4)
C4 H4 0.9500
C5 C6 1.399(3)
C5 H5 0.9500
C6 C7 1.491(3)
C7 C8 1.397(3)
C7 C12 1.399(3)
C8 C9 1.387(4)
C8 H8 0.9500
C9 C10 1.380(4)
C9 H9 0.9500
C10 C11 1.400(4)
C10 H10 0.9500
C11 C12 1.390(4)
C11 H11 0.9500
C12 H12 0.9500
C13 C18 1.532(3)
C13 C14 1.533(3)
C13 P1 1.849(2)
C13 H13 1.0000
C14 C15 1.538(3)
C14 H14A 0.9900
C14 H14B 0.9900
C15 C16 1.519(4)
C15 H15A 0.9900
C15 H15B 0.9900
C16 C17 1.524(4)
C16 H16A 0.9900
C16 H16B 0.9900
C17 C18 1.531(3)
C17 H17A 0.9900
C17 H17B 0.9900
C18 H18A 0.9900
C18 H18B 0.9900
C19 C20 1.526(3)
C19 C24 1.535(3)
C19 P1 1.839(2)
C19 H19 1.0000
C20 C21 1.528(4)
C20 H20A 0.9900
C20 H20B 0.9900
C21 C22 1.522(4)
C21 H21A 0.9900
C21 H21B 0.9900
C22 C23 1.521(4)
C22 H22A 0.9900
C22 H22B 0.9900
C23 C24 1.526(4)
C23 H23A 0.9900
C23 H23B 0.9900
C24 H24A 0.9900
C24 H24B 0.9900
